data_2008019
loop_
_publ_author_name
'Boese, Roland'
'Roth, Wolfgang R.'
'Bl\"aser, Dieter'
'Latz, R\"udiger'
'B\"aumen, Anja'

_publ_section_title
;
 <i>cis</i>-8-Methylbicyclo[4.2.0]octa-1,3,5-triene-7-carboxylic Acid
 at 293K
;
_journal_issue 12
_journal_name_full 'Acta Crystallographica Section C'
_journal_page_first IUC9800069
_journal_paper_doi 10.1107/S0108270198099089
_journal_volume 54
_journal_year 1998
_chemical_formula_sum 'C10 H10 O2'
_chemical_formula_weight 162.18
_chemical_name_systematic
;
 cis-8-Methylbicyclo[4.2.0]octa-1,3,5-triene-7-carboxylic acid
;
_space_group_IT_number 14
_symmetry_cell_setting monoclinic
_symmetry_space_group_name_Hall '-P 2ybc'
_symmetry_space_group_name_H-M 'P 1 21/c 1'
_cell_angle_alpha 90.00
_cell_angle_beta 100.243(15)
_cell_angle_gamma 90.00
_cell_formula_units_Z 4
_cell_length_a 8.8787(16)
_cell_length_b 7.9846(16)
_cell_length_c 12.395(3)
_cell_measurement_reflns_used 33
_cell_measurement_temperature 293(2)
_cell_measurement_theta_max 12.5
_cell_measurement_theta_min 10
_cell_volume 864.7(3)
_computing_cell_refinement 'P3 VMS V.4.1 (Siemens 1987)'
_computing_data_collection 'P3 VMS V.4.1 (Siemens 1987)'
_computing_data_reduction 'XDISK V.4.20.2 PC (Siemens 1991)'
_computing_molecular_graphics 'SHELXL-97 (Sheldrick, 1997)'
_computing_publication_material 'SHELXL-97 (Sheldrick, 1997)'
_computing_structure_refinement 'SHELXL-97 (Sheldrick, 1997)'
_computing_structure_solution 'SHELXTL-PLUS (Sheldrick, 1984)'
_diffrn_ambient_temperature 293(2)
_diffrn_measured_fraction_theta_full 0.985
_diffrn_measured_fraction_theta_max 0.803
_diffrn_measurement_device_type 'Siemens P4 four-circle'
_diffrn_measurement_method 'Wyckoff scan mode'
_diffrn_radiation_monochromator graphite
_diffrn_radiation_source 'fine-focus sealed tube'
_diffrn_radiation_type MoK\a
_diffrn_radiation_wavelength 0.71073
_diffrn_reflns_av_R_equivalents 0.0216
_diffrn_reflns_av_sigmaI/netI 0.0333
_diffrn_reflns_limit_h_max 12
_diffrn_reflns_limit_h_min -12
_diffrn_reflns_limit_k_max 9
_diffrn_reflns_limit_k_min -1
_diffrn_reflns_limit_l_max 17
_diffrn_reflns_limit_l_min -1
_diffrn_reflns_number 2446
_diffrn_reflns_theta_full 25
_diffrn_reflns_theta_max 29.98
_diffrn_reflns_theta_min 2.33
_diffrn_standards_decay_% <3
_diffrn_standards_interval_count 100
_diffrn_standards_number 2
_exptl_absorpt_coefficient_mu 0.086
_exptl_absorpt_correction_type none
_exptl_crystal_colour colourless
_exptl_crystal_density_diffrn 1.246
_exptl_crystal_density_method 'not measured'
_exptl_crystal_description quader
_exptl_crystal_F_000 344
_exptl_crystal_size_max 0.24
_exptl_crystal_size_mid 0.21
_exptl_crystal_size_min 0.12
_refine_diff_density_max 0.204
_refine_diff_density_min -0.190
_refine_ls_extinction_method none
_refine_ls_goodness_of_fit_ref 1.074
_refine_ls_hydrogen_treatment mixed
_refine_ls_matrix_type full
_refine_ls_number_parameters 109
_refine_ls_number_reflns 2014
_refine_ls_number_restraints 0
_refine_ls_restrained_S_all 1.074
_refine_ls_R_factor_all 0.1140
_refine_ls_R_factor_gt 0.0736
_refine_ls_shift/su_max <0.001
_refine_ls_shift/su_mean 0.000
_refine_ls_structure_factor_coef Fsqd
_refine_ls_weighting_details 'w = 1/[\s^2^(Fo^2^)+(0.0683P)^2^+0.5757P] where P = (Fo^2^+2Fc^2^)/3'
_refine_ls_weighting_scheme calc
_refine_ls_wR_factor_ref 0.2064
_reflns_number_gt 1209
_reflns_number_total 2014
_reflns_threshold_expression I>2\s(I)
_cod_data_source_file qb0068.cif
_cod_data_source_block qb0068
_cod_original_sg_symbol_H-M 'P 21/c'
_cod_database_code 2008019

loop_
_symmetry_equiv_pos_as_xyz
'x, y, z'
'-x, y+1/2, -z+1/2'
'-x, -y, -z'
'x, -y-1/2, z-1/2'

loop_
_atom_site_label
_atom_site_fract_x
_atom_site_fract_y
_atom_site_fract_z
_atom_site_U_iso_or_equiv
_atom_site_adp_type
_atom_site_calc_flag
_atom_site_refinement_flags
_atom_site_occupancy
_atom_site_disorder_assembly
_atom_site_disorder_group
_atom_site_type_symbol
O1 0.0012(2) 0.2130(3) -0.0418(2) 0.0856(8) Uani d . 1 . . O
H1 -0.0639 0.1246 -0.0421 0.128 Uiso d R 1 . . H
O2 0.1841(2) 0.0475(3) 0.04364(19) 0.0767(7) Uani d . 1 . . O
C1 0.4117(3) 0.4071(4) 0.1495(2) 0.0600(8) Uani d . 1 . . C
C2 0.5424(4) 0.4388(5) 0.2251(3) 0.0705(9) Uani d . 1 . . C
H2 0.5420 0.5076 0.2886 0.085 Uiso d R 1 . . H
C3 0.6734(4) 0.3629(5) 0.2039(3) 0.0734(9) Uani d . 1 . . C
H3 0.7679 0.3801 0.2539 0.088 Uiso d R 1 . . H
C4 0.6743(3) 0.2649(5) 0.1124(3) 0.0727(9) Uani d . 1 . . C
H4 0.7690 0.2151 0.1019 0.087 Uiso d R 1 . . H
C5 0.5428(4) 0.2355(4) 0.0362(3) 0.0675(8) Uani d . 1 . . C
H5 0.5432 0.1674 -0.0276 0.081 Uiso d R 1 . . H
C6 0.4122(3) 0.3096(4) 0.0588(2) 0.0576(7) Uani d . 1 . . C
C7 0.2436(3) 0.3333(4) 0.0154(3) 0.0668(8) Uani d . 1 . . C
H7 0.2272 0.3990 -0.0505 0.080 Uiso d R 1 . . H
C8 0.2423(3) 0.4456(4) 0.1221(3) 0.0727(9) Uani d . 1 . . C
H8 0.2242 0.5614 0.1032 0.087 Uiso d R 1 . . H
C9 0.1442(4) 0.3892(6) 0.2022(3) 0.0995(14) Uani d . 1 . . C
H9A 0.1632 0.4596 0.2660 0.149 Uiso d R 1 . . H
H9B 0.1686 0.2753 0.2232 0.149 Uiso d R 1 . . H
H9C 0.0383 0.3969 0.1689 0.149 Uiso d R 1 . . H
C10 0.1403(3) 0.1848(4) 0.0067(2) 0.0617(8) Uani d . 1 . . C

loop_
_atom_site_aniso_label
_atom_site_aniso_U_11
_atom_site_aniso_U_22
_atom_site_aniso_U_33
_atom_site_aniso_U_12
_atom_site_aniso_U_13
_atom_site_aniso_U_23
O1 0.0533(12) 0.0798(17) 0.113(2) -0.0011(11) -0.0138(12) 0.0160(14)
O2 0.0538(12) 0.0698(15) 0.0980(17) 0.0005(11) -0.0093(11) 0.0097(13)
C1 0.0551(15) 0.0602(18) 0.0657(17) -0.0035(14) 0.0138(13) 0.0014(15)
C2 0.0656(18) 0.078(2) 0.0679(19) -0.0108(17) 0.0106(14) -0.0081(17)
C3 0.0538(16) 0.087(2) 0.077(2) -0.0112(17) 0.0034(14) 0.0055(19)
C4 0.0494(15) 0.080(2) 0.092(2) -0.0040(16) 0.0226(15) 0.002(2)
C5 0.0662(18) 0.069(2) 0.0717(19) -0.0105(16) 0.0244(15) -0.0080(16)
C6 0.0540(15) 0.0608(18) 0.0576(16) -0.0083(14) 0.0086(12) 0.0051(14)
C7 0.0594(16) 0.072(2) 0.0648(18) -0.0038(15) -0.0010(13) 0.0070(16)
C8 0.0555(16) 0.067(2) 0.095(2) 0.0022(15) 0.0132(16) -0.0023(18)
C9 0.074(2) 0.120(3) 0.112(3) -0.018(2) 0.037(2) -0.030(3)
C10 0.0471(14) 0.079(2) 0.0560(16) 0.0043(15) 0.0005(11) 0.0009(16)

loop_
_atom_type_symbol
_atom_type_description
_atom_type_scat_dispersion_real
_atom_type_scat_dispersion_imag
_atom_type_scat_source
C C 0.0033 0.0016 'International Tables Vol C Tables 4.2.6.8 and 6.1.1.4'
H H 0.0000 0.0000 'International Tables Vol C Tables 4.2.6.8 and 6.1.1.4'
O O 0.0106 0.0060 'International Tables Vol C Tables 4.2.6.8 and 6.1.1.4'

loop_
_geom_angle_atom_site_label_1
_geom_angle_atom_site_label_2
_geom_angle_atom_site_label_3
_geom_angle
C6 C1 C2 122.5(3)
C6 C1 C8 94.6(2)
C2 C1 C8 142.9(3)
C3 C2 C1 115.3(3)
C2 C3 C4 122.3(3)
C3 C4 C5 122.0(3)
C6 C5 C4 115.3(3)
C1 C6 C5 122.6(3)
C1 C6 C7 94.2(2)
C5 C6 C7 143.2(3)
C10 C7 C6 119.0(3)
C10 C7 C8 114.3(3)
C6 C7 C8 85.9(2)
C9 C8 C1 117.4(3)
C9 C8 C7 118.0(3)
C1 C8 C7 85.3(2)
O2 C10 O1 122.9(3)
O2 C10 C7 122.3(3)
O1 C10 C7 114.8(3)

loop_
_geom_bond_atom_site_label_1
_geom_bond_atom_site_label_2
_geom_bond_site_symmetry_2
_geom_bond_distance
_geom_bond_publ_flag
O1 C10 . 1.293(3) ?
O2 C10 . 1.225(4) ?
C1 C6 . 1.368(4) ?
C1 C2 . 1.379(4) ?
C1 C8 . 1.513(4) ?
C2 C3 . 1.378(5) ?
C3 C4 . 1.379(5) ?
C4 C5 . 1.385(4) ?
C5 C6 . 1.374(4) ?
C6 C7 . 1.510(4) ?
C7 C10 . 1.492(5) ?
C7 C8 . 1.599(5) ?
C8 C9 . 1.502(5) ?
